data_2213953
loop_
_publ_author_name
'Vin\<sov\'a, Jarmila'
'Marek, Jarom\'ir'
'Van\<co, J\'an'
'Cs\"ollei, Jozef'

_publ_section_title
;
 5,7-Di-<i>tert</i>-butyl-2-(2-pyridyl)benzo[<i>d</i>]oxazole
;
_journal_coeditor_code SG2159
_journal_issue 6
_journal_name_full 'Acta Crystallographica Section E'
_journal_page_first o2802
_journal_page_last o2803
_journal_paper_doi 10.1107/S1600536807020247
_journal_volume 63
_journal_year 2007
_chemical_formula_iupac 'C20 H24 N2 O'
_chemical_formula_moiety 'C20 H24 N2 O'
_chemical_formula_sum 'C20 H24 N2 O'
_chemical_formula_weight 308.41
_chemical_name_systematic
;
5,7-Di-<i>tert</i>-butyl-2-(2-pyridyl)benzo[<i>d</i>]oxazole
;
_space_group_IT_number 14
_symmetry_cell_setting monoclinic
_symmetry_space_group_name_Hall '-P 2yn'
_symmetry_space_group_name_H-M 'P 1 21/n 1'
_atom_sites_solution_hydrogens geom
_atom_sites_solution_primary direct
_atom_sites_solution_secondary difmap
_audit_creation_method SHELXL-97
_cell_angle_alpha 90.00
_cell_angle_beta 99.019(13)
_cell_angle_gamma 90.00
_cell_formula_units_Z 4
_cell_length_a 9.7224(13)
_cell_length_b 6.0174(8)
_cell_length_c 30.103(4)
_cell_measurement_reflns_used 2375
_cell_measurement_temperature 120(2)
_cell_measurement_theta_max 26.9385
_cell_measurement_theta_min 2.2045
_cell_volume 1739.4(4)
_computing_cell_refinement 'CrysAlis RED (Oxford Diffraction, 2006)'
_computing_data_collection 'CrysAlis CCD (Oxford Diffraction, 2006)'
_computing_data_reduction 'CrysAlis RED'
_computing_molecular_graphics
;
ORTEPIII (Johnson & Burnett, 1996)
;
_computing_publication_material
;
SHELXL97 and PARST (Nardelli, 1995)
;
_computing_structure_refinement 'SHELXL97 (Sheldrick, 1997)'
_computing_structure_solution 'SHELXS97 (Sheldrick, 1990)'
_diffrn_ambient_temperature 120(2)
_diffrn_detector_area_resol_mean 16.3
_diffrn_measured_fraction_theta_full 0.998
_diffrn_measured_fraction_theta_max 0.998
_diffrn_measurement_device_type 'Kuma KM-4-Plus CCD'
_diffrn_measurement_method 'rotation method, \w'
_diffrn_radiation_monochromator 'Enhance (Oxford Diffraction)'
_diffrn_radiation_source 'fine-focus sealed tube'
_diffrn_radiation_type MoK\a
_diffrn_radiation_wavelength 0.71073
_diffrn_reflns_av_R_equivalents 0.0296
_diffrn_reflns_av_sigmaI/netI 0.0364
_diffrn_reflns_limit_h_max 10
_diffrn_reflns_limit_h_min -11
_diffrn_reflns_limit_k_max 5
_diffrn_reflns_limit_k_min -7
_diffrn_reflns_limit_l_max 33
_diffrn_reflns_limit_l_min -35
_diffrn_reflns_number 8261
_diffrn_reflns_theta_full 25.00
_diffrn_reflns_theta_max 25.00
_diffrn_reflns_theta_min 3.18
_diffrn_standards_number 0
_exptl_absorpt_coefficient_mu 0.073
_exptl_absorpt_correction_type none
_exptl_crystal_colour colorless
_exptl_crystal_density_diffrn 1.178
_exptl_crystal_density_method 'not measured'
_exptl_crystal_description prism
_exptl_crystal_F_000 664
_exptl_crystal_size_max 0.50
_exptl_crystal_size_mid 0.30
_exptl_crystal_size_min 0.20
_refine_diff_density_max 0.164
_refine_diff_density_min -0.178
_refine_ls_extinction_method none
_refine_ls_goodness_of_fit_ref 1.016
_refine_ls_hydrogen_treatment constr
_refine_ls_matrix_type full
_refine_ls_number_parameters 214
_refine_ls_number_reflns 3066
_refine_ls_number_restraints 0
_refine_ls_restrained_S_all 1.016
_refine_ls_R_factor_all 0.0590
_refine_ls_R_factor_gt 0.0415
_refine_ls_shift/su_max 0.001
_refine_ls_shift/su_mean 0.000
_refine_ls_structure_factor_coef Fsqd
_refine_ls_weighting_details 'calc w=1/[\s^2^(Fo^2^)+(0.05P)^2^+0.5P] where P=(Fo^2^+2Fc^2^)/3'
_refine_ls_weighting_scheme calc
_refine_ls_wR_factor_gt 0.0972
_refine_ls_wR_factor_ref 0.1056
_reflns_number_gt 2403
_reflns_number_total 3066
_reflns_threshold_expression I>2sigma(I)
_cod_data_source_file sg2159.cif
_cod_data_source_block I
_cod_depositor_comments
;
The following automatic conversions were performed:
'_symmetry_cell_setting' value 'Monoclinic' changed to 'monoclinic'
according to '/home/saulius/struct/CIF-dictionaries/cif_core.dic'
dictionary named 'cif_core.dic' version 2.4.1 from 2010-06-29.

Automatic conversion script
Id: cif_fix_enum 1527 2010-12-29 10:47:43Z saulius 

The following automatic conversions were performed:

'_symmetry_cell_setting' value 'Monoclinic' changed to 'monoclinic'
according to /home/saulius/struct/CIF-dictionaries/cif_core.dic
dictionary named 'cif_core.dic' version 2.4.1 from 2010-06-29.

Automatic conversion script
Id: cif_fix_values 1715 2011-07-08 13:25:40Z adriana 
;
_cod_original_sg_symbol_H-M 'P 21/n'
_cod_database_code 2213953
_cod_database_fobs_code 2213953

loop_
_symmetry_equiv_pos_as_xyz
'x, y, z'
'-x+1/2, y+1/2, -z+1/2'
'-x, -y, -z'
'x-1/2, -y-1/2, z-1/2'

loop_
_atom_site_type_symbol
_atom_site_label
_atom_site_fract_x
_atom_site_fract_y
_atom_site_fract_z
_atom_site_U_iso_or_equiv
_atom_site_adp_type
_atom_site_calc_flag
_atom_site_refinement_flags
_atom_site_occupancy
O O1 0.55083(10) 0.21006(18) 0.66155(4) 0.0219(3) Uani d . 1
N N1 0.34649(13) 0.2561(2) 0.68716(4) 0.0240(3) Uani d . 1
N N2 0.61057(13) -0.1691(2) 0.70865(5) 0.0243(3) Uani d . 1
C C1 0.52536(16) 0.5129(3) 0.60447(5) 0.0205(4) Uani d . 1
C C2 0.42763(16) 0.6707(3) 0.58642(5) 0.0214(4) Uani d . 1
H H2 0.4502 0.7624 0.5629 0.026 Uiso calc R 1
C C3 0.29714(16) 0.7043(3) 0.60056(5) 0.0205(4) Uani d . 1
C C4 0.26295(16) 0.5762(3) 0.63556(5) 0.0230(4) Uani d . 1
H H4 0.1771 0.5969 0.6464 0.028 Uiso calc R 1
C C5 0.35775(16) 0.4168(3) 0.65436(5) 0.0214(4) Uani d . 1
C C6 0.48332(16) 0.3884(3) 0.63856(5) 0.0198(4) Uani d . 1
C C7 0.45995(16) 0.1407(3) 0.68930(5) 0.0223(4) Uani d . 1
C C8 0.49814(16) -0.0562(3) 0.71690(5) 0.0217(4) Uani d . 1
C C9 0.41854(17) -0.1187(3) 0.74923(6) 0.0295(4) Uani d . 1
H H9 0.3389 -0.0352 0.7537 0.035 Uiso calc R 1
C C10 0.45767(18) -0.3048(3) 0.77479(6) 0.0333(5) Uani d . 1
H H10 0.4053 -0.3521 0.7972 0.040 Uiso calc R 1
C C11 0.57415(18) -0.4214(3) 0.76733(6) 0.0290(4) Uani d . 1
H H11 0.6045 -0.5487 0.7848 0.035 Uiso calc R 1
C C12 0.64538(17) -0.3487(3) 0.73396(6) 0.0265(4) Uani d . 1
H H12 0.7243 -0.4318 0.7286 0.032 Uiso calc R 1
C C13 0.66507(16) 0.4738(3) 0.58839(6) 0.0223(4) Uani d . 1
C C14 0.67180(18) 0.2330(3) 0.57234(6) 0.0289(4) Uani d . 1
H H14A 0.5956 0.2058 0.5475 0.043 Uiso calc R 1
H H14B 0.6630 0.1318 0.5972 0.043 Uiso calc R 1
H H14C 0.7611 0.2073 0.5620 0.043 Uiso calc R 1
C C15 0.78409(17) 0.5148(3) 0.62767(6) 0.0317(4) Uani d . 1
H H15A 0.8738 0.4954 0.6172 0.048 Uiso calc R 1
H H15B 0.7768 0.4087 0.6519 0.048 Uiso calc R 1
H H15C 0.7774 0.6666 0.6389 0.048 Uiso calc R 1
C C16 0.68513(17) 0.6263(3) 0.54932(6) 0.0278(4) Uani d . 1
H H16A 0.7760 0.5969 0.5403 0.042 Uiso calc R 1
H H16B 0.6809 0.7817 0.5588 0.042 Uiso calc R 1
H H16C 0.6113 0.5982 0.5238 0.042 Uiso calc R 1
C C17 0.18928(16) 0.8620(3) 0.57439(5) 0.0230(4) Uani d . 1
C C18 0.25739(18) 1.0497(3) 0.55127(6) 0.0279(4) Uani d . 1
H H18A 0.1856 1.1542 0.5377 0.042 Uiso calc R 1
H H18B 0.3054 0.9872 0.5278 0.042 Uiso calc R 1
H H18C 0.3247 1.1277 0.5735 0.042 Uiso calc R 1
C C19 0.09573(17) 0.9680(3) 0.60498(6) 0.0306(4) Uani d . 1
H H19A 0.1534 1.0477 0.6295 0.046 Uiso calc R 1
H H19B 0.0425 0.8518 0.6175 0.046 Uiso calc R 1
H H19C 0.0314 1.0724 0.5875 0.046 Uiso calc R 1
C C20 0.09854(18) 0.7225(3) 0.53810(6) 0.0320(4) Uani d . 1
H H20A 0.0275 0.8177 0.5209 0.048 Uiso calc R 1
H H20B 0.0532 0.6029 0.5525 0.048 Uiso calc R 1
H H20C 0.1573 0.6581 0.5178 0.048 Uiso calc R 1

loop_
_atom_site_aniso_label
_atom_site_aniso_U_11
_atom_site_aniso_U_22
_atom_site_aniso_U_33
_atom_site_aniso_U_12
_atom_site_aniso_U_13
_atom_site_aniso_U_23
O1 0.0196(6) 0.0240(6) 0.0224(6) -0.0001(5) 0.0040(5) 0.0030(5)
N1 0.0206(7) 0.0286(8) 0.0229(7) -0.0001(6) 0.0037(6) 0.0031(6)
N2 0.0221(7) 0.0254(8) 0.0246(8) -0.0014(6) 0.0017(6) -0.0004(6)
C1 0.0202(8) 0.0194(9) 0.0218(9) -0.0032(7) 0.0027(7) -0.0038(7)
C2 0.0224(8) 0.0208(9) 0.0210(8) -0.0022(7) 0.0032(7) -0.0008(7)
C3 0.0195(8) 0.0204(9) 0.0212(8) -0.0006(6) 0.0018(6) -0.0034(7)
C4 0.0173(8) 0.0294(10) 0.0227(9) 0.0002(7) 0.0047(7) -0.0022(8)
C5 0.0203(8) 0.0245(9) 0.0192(8) -0.0028(7) 0.0029(7) -0.0014(7)
C6 0.0187(8) 0.0187(9) 0.0212(9) -0.0001(6) 0.0006(7) -0.0012(7)
C7 0.0196(8) 0.0277(10) 0.0203(9) -0.0047(7) 0.0048(7) -0.0005(7)
C8 0.0192(8) 0.0251(9) 0.0196(8) -0.0032(7) -0.0005(7) -0.0009(7)
C9 0.0249(9) 0.0375(11) 0.0272(10) 0.0052(8) 0.0078(8) 0.0064(8)
C10 0.0309(10) 0.0421(12) 0.0283(10) 0.0026(8) 0.0092(8) 0.0114(9)
C11 0.0302(9) 0.0301(10) 0.0258(10) 0.0025(8) 0.0020(8) 0.0073(8)
C12 0.0255(9) 0.0279(10) 0.0255(9) 0.0019(8) 0.0023(7) 0.0022(8)
C13 0.0198(8) 0.0216(9) 0.0267(9) -0.0001(7) 0.0071(7) 0.0001(7)
C14 0.0296(10) 0.0259(10) 0.0340(10) 0.0010(7) 0.0133(8) 0.0000(8)
C15 0.0199(9) 0.0407(12) 0.0353(10) -0.0028(8) 0.0071(8) -0.0003(9)
C16 0.0260(9) 0.0260(10) 0.0338(10) -0.0001(7) 0.0126(8) 0.0012(8)
C17 0.0203(8) 0.0234(9) 0.0247(9) 0.0011(7) 0.0017(7) -0.0008(7)
C18 0.0253(9) 0.0279(10) 0.0300(10) 0.0024(7) 0.0024(7) 0.0033(8)
C19 0.0255(9) 0.0305(10) 0.0361(11) 0.0061(8) 0.0058(8) 0.0014(8)
C20 0.0290(9) 0.0320(11) 0.0321(10) -0.0002(8) -0.0043(8) -0.0016(8)

loop_
_atom_type_symbol
_atom_type_description
_atom_type_scat_dispersion_real
_atom_type_scat_dispersion_imag
_atom_type_scat_source
C C 0.0033 0.0016 'International Tables Vol C Tables 4.2.6.8 and 6.1.1.4'
H H 0.0000 0.0000 'International Tables Vol C Tables 4.2.6.8 and 6.1.1.4'
N N 0.0061 0.0033 'International Tables Vol C Tables 4.2.6.8 and 6.1.1.4'
O O 0.0106 0.0060 'International Tables Vol C Tables 4.2.6.8 and 6.1.1.4'

loop_
_geom_angle_atom_site_label_1
_geom_angle_atom_site_label_2
_geom_angle_atom_site_label_3
_geom_angle
C7 O1 C6 103.87(12)
C7 N1 C5 104.20(13)
C12 N2 C8 116.42(14)
C6 C1 C2 113.33(14)
C6 C1 C13 122.13(14)
C2 C1 C13 124.53(15)
C1 C2 C3 124.71(15)
C1 C2 H2 117.6
C3 C2 H2 117.6
C4 C3 C2 118.82(15)
C4 C3 C17 120.46(14)
C2 C3 C17 120.40(14)
C3 C4 C5 118.08(15)
C3 C4 H4 121.0
C5 C4 H4 121.0
C4 C5 C6 120.59(15)
C4 C5 N1 130.18(15)
C6 C5 N1 109.09(14)
C1 C6 O1 128.18(14)
C1 C6 C5 124.44(15)
O1 C6 C5 107.31(13)
N1 C7 O1 115.51(14)
N1 C7 C8 126.94(15)
O1 C7 C8 117.52(14)
N2 C8 C9 123.53(16)
N2 C8 C7 116.53(14)
C9 C8 C7 119.93(15)
C10 C9 C8 118.47(16)
C10 C9 H9 120.8
C8 C9 H9 120.8
C9 C10 C11 118.94(17)
C9 C10 H10 120.5
C11 C10 H10 120.5
C12 C11 C10 118.46(17)
C12 C11 H11 120.8
C10 C11 H11 120.8
N2 C12 C11 124.16(16)
N2 C12 H12 117.9
C11 C12 H12 117.9
C16 C13 C1 112.20(13)
C16 C13 C14 107.97(14)
C1 C13 C14 109.22(13)
C16 C13 C15 108.87(14)
C1 C13 C15 109.27(13)
C14 C13 C15 109.26(14)
C13 C14 H14A 109.5
C13 C14 H14B 109.5
H14A C14 H14B 109.5
C13 C14 H14C 109.5
H14A C14 H14C 109.5
H14B C14 H14C 109.5
C13 C15 H15A 109.5
C13 C15 H15B 109.5
H15A C15 H15B 109.5
C13 C15 H15C 109.5
H15A C15 H15C 109.5
H15B C15 H15C 109.5
C13 C16 H16A 109.5
C13 C16 H16B 109.5
H16A C16 H16B 109.5
C13 C16 H16C 109.5
H16A C16 H16C 109.5
H16B C16 H16C 109.5
C18 C17 C19 107.81(14)
C18 C17 C3 112.31(13)
C19 C17 C3 111.77(13)
C18 C17 C20 108.68(14)
C19 C17 C20 108.98(14)
C3 C17 C20 107.22(13)
C17 C18 H18A 109.5
C17 C18 H18B 109.5
H18A C18 H18B 109.5
C17 C18 H18C 109.5
H18A C18 H18C 109.5
H18B C18 H18C 109.5
C17 C19 H19A 109.5
C17 C19 H19B 109.5
H19A C19 H19B 109.5
C17 C19 H19C 109.5
H19A C19 H19C 109.5
H19B C19 H19C 109.5
C17 C20 H20A 109.5
C17 C20 H20B 109.5
H20A C20 H20B 109.5
C17 C20 H20C 109.5
H20A C20 H20C 109.5
H20B C20 H20C 109.5

loop_
_geom_bond_atom_site_label_1
_geom_bond_atom_site_label_2
_geom_bond_distance
O1 C7 1.3727(19)
O1 C6 1.3852(19)
N1 C7 1.296(2)
N1 C5 1.398(2)
N2 C12 1.335(2)
N2 C8 1.343(2)
C1 C6 1.383(2)
C1 C2 1.392(2)
C1 C13 1.530(2)
C2 C3 1.415(2)
C2 H2 0.9500
C3 C4 1.387(2)
C3 C17 1.537(2)
C4 C5 1.388(2)
C4 H4 0.9500
C5 C6 1.388(2)
C7 C8 1.461(2)
C8 C9 1.387(2)
C9 C10 1.378(3)
C9 H9 0.9500
C10 C11 1.380(2)
C10 H10 0.9500
C11 C12 1.378(2)
C11 H11 0.9500
C12 H12 0.9500
C13 C16 1.528(2)
C13 C14 1.532(2)
C13 C15 1.539(2)
C14 H14A 0.9800
C14 H14B 0.9800
C14 H14C 0.9800
C15 H15A 0.9800
C15 H15B 0.9800
C15 H15C 0.9800
C16 H16A 0.9800
C16 H16B 0.9800
C16 H16C 0.9800
C17 C18 1.531(2)
C17 C19 1.531(2)
C17 C20 1.541(2)
C18 H18A 0.9800
C18 H18B 0.9800
C18 H18C 0.9800
C19 H19A 0.9800
C19 H19B 0.9800
C19 H19C 0.9800
C20 H20A 0.9800
C20 H20B 0.9800
C20 H20C 0.9800

loop_
_geom_hbond_atom_site_label_D
_geom_hbond_atom_site_label_H
_geom_hbond_atom_site_label_A
_geom_hbond_site_symmetry_A
_geom_hbond_distance_DH
_geom_hbond_distance_HA
_geom_hbond_distance_DA
_geom_hbond_angle_DHA
C10 H10 N1 2_546 0.95 2.65 3.355(2) 131.8
C12 H12 N2 2_646 0.95 2.69 3.323(2) 124.7
C19 H19A N1 1_565 0.98 2.66 3.630(2) 169.7

loop_
_geom_torsion_atom_site_label_1
_geom_torsion_atom_site_label_2
_geom_torsion_atom_site_label_3
_geom_torsion_atom_site_label_4
_geom_torsion
C6 C1 C2 C3 -0.3(2)
C13 C1 C2 C3 178.64(15)
C1 C2 C3 C4 1.5(2)
C1 C2 C3 C17 -172.09(15)
C2 C3 C4 C5 -1.5(2)
C17 C3 C4 C5 172.10(14)
C3 C4 C5 C6 0.4(2)
C3 C4 C5 N1 -174.78(16)
C7 N1 C5 C4 174.84(17)
C7 N1 C5 C6 -0.74(18)
C2 C1 C6 O1 175.54(14)
C13 C1 C6 O1 -3.4(3)
C2 C1 C6 C5 -1.0(2)
C13 C1 C6 C5 -179.90(15)
C7 O1 C6 C1 -176.13(16)
C7 O1 C6 C5 0.85(16)
C4 C5 C6 C1 0.9(3)
N1 C5 C6 C1 177.03(15)
C4 C5 C6 O1 -176.18(14)
N1 C5 C6 O1 -0.10(18)
C5 N1 C7 O1 1.39(19)
C5 N1 C7 C8 -176.74(15)
C6 O1 C7 N1 -1.46(18)
C6 O1 C7 C8 176.85(13)
C12 N2 C8 C9 -0.8(2)
C12 N2 C8 C7 179.91(14)
N1 C7 C8 N2 170.00(16)
O1 C7 C8 N2 -8.1(2)
N1 C7 C8 C9 -9.3(3)
O1 C7 C8 C9 172.60(15)
N2 C8 C9 C10 1.0(3)
C7 C8 C9 C10 -179.79(16)
C8 C9 C10 C11 0.1(3)
C9 C10 C11 C12 -1.1(3)
C8 N2 C12 C11 -0.4(2)
C10 C11 C12 N2 1.3(3)
C6 C1 C13 C16 177.90(15)
C2 C1 C13 C16 -0.9(2)
C6 C1 C13 C14 58.2(2)
C2 C1 C13 C14 -120.58(17)
C6 C1 C13 C15 -61.2(2)
C2 C1 C13 C15 119.95(17)
C4 C3 C17 C18 157.19(15)
C2 C3 C17 C18 -29.3(2)
C4 C3 C17 C19 35.9(2)
C2 C3 C17 C19 -150.65(15)
C4 C3 C17 C20 -83.50(19)
C2 C3 C17 C20 89.99(18)

loop_
_cod_related_entry_id
_cod_related_entry_database
_cod_related_entry_code
1 ChemSpider 20559303
